data_7238009
loop_
_publ_author_name
'Mao, Hui-Ting'
'Cui, Yang'
'Li, Guang-Fu'
'Shan, Guo-Gang'
'Zeng, Qun-Ying'
'Li, Fu-Shan'
'Su, Zhong-Min'

_publ_section_title
;
 Dinuclear Ir(iii) complexes with asymmetrical bridging ligands as highly
 efficient phosphors for single-layer electroluminescent devices
;
_journal_issue 43
_journal_name_full 'Journal of Materials Chemistry C'
_journal_page_first 13461
_journal_paper_doi 10.1039/C9TC04556B
_journal_volume 7
_journal_year 2019
_chemical_formula_moiety 'C64 H44 F8 Ir2 N14, 2(F6 P)'
_chemical_formula_sum 'C64 H44 F20 Ir2 N14 P2'
_chemical_formula_weight 1835.47
_space_group_crystal_system triclinic
_space_group_IT_number 2
_space_group_name_Hall '-P 1'
_space_group_name_H-M_alt 'P -1'
_atom_sites_solution_hydrogens geom
_audit_creation_date 2018-12-18
_audit_creation_method
;
Olex2 1.2-beta
(compiled 2018.05.29 svn.r3508 for OlexSys, GUI svn.r5506)
;
_audit_update_record
;
2019-03-07 deposited with the CCDC.	2019-10-03 downloaded from the CCDC.
;
_cell_angle_alpha 66.373(3)
_cell_angle_beta 79.409(3)
_cell_angle_gamma 75.388(3)
_cell_formula_units_Z 1
_cell_length_a 9.0935(6)
_cell_length_b 13.5384(10)
_cell_length_c 16.5246(11)
_cell_measurement_reflns_used 9935
_cell_measurement_temperature 296(2)
_cell_measurement_theta_max 25.127
_cell_measurement_theta_min 1.628
_cell_volume 1795.7(2)
_computing_cell_refinement 'SAINT+ Ver. 2016.5-0 (Bruker-AXS, 2016)'
_computing_data_collection 'APEX3 Ver. 2016.5-0 (Bruker-AXS, 2016)'
_computing_data_reduction 'SAINT+ Ver. 2016.5-0 (Bruker-AXS, 2016)'
_computing_molecular_graphics 'Olex2 (Dolomanov et al., 2009)'
_computing_publication_material 'Olex2 (Dolomanov et al., 2009)'
_computing_structure_refinement 'ShelXL (Sheldrick, 2015)'
_computing_structure_solution 'XT (Sheldrick, 2015a)'
_diffrn_ambient_temperature 296.38
_diffrn_detector 'charge-coupled device (CCD) area detector'
_diffrn_detector_area_resol_mean 7.9
_diffrn_detector_type 'Bruker APEX II'
_diffrn_measured_fraction_theta_full 0.995
_diffrn_measured_fraction_theta_max 0.995
_diffrn_measurement_device 'three-circle diffractometer'
_diffrn_measurement_device_type 'Bruker APEX II Quazar'
_diffrn_measurement_method '0.5\% \w and 0.5\% \f scans'
_diffrn_radiation_collimation 'focusing mirrors'
_diffrn_radiation_detector 'Bruker APEX II'
_diffrn_radiation_monochromator 'mirror optics'
_diffrn_radiation_probe x-ray
_diffrn_radiation_type MoK\a
_diffrn_radiation_wavelength 0.71073
_diffrn_reflns_av_R_equivalents 0.0833
_diffrn_reflns_av_unetI/netI 0.0470
_diffrn_reflns_Laue_measured_fraction_full 0.995
_diffrn_reflns_Laue_measured_fraction_max 0.995
_diffrn_reflns_limit_h_max 10
_diffrn_reflns_limit_h_min -10
_diffrn_reflns_limit_k_max 16
_diffrn_reflns_limit_k_min -16
_diffrn_reflns_limit_l_max 19
_diffrn_reflns_limit_l_min -19
_diffrn_reflns_number 48681
_diffrn_reflns_point_group_measured_fraction_full 0.995
_diffrn_reflns_point_group_measured_fraction_max 0.995
_diffrn_reflns_theta_full 25.066
_diffrn_reflns_theta_max 25.066
_diffrn_reflns_theta_min 2.325
_diffrn_source 'microfocus sealed X-ray tube'
_diffrn_source_type 'Incoatec I\ms'
_exptl_absorpt_coefficient_mu 3.847
_exptl_absorpt_correction_T_max 0.87
_exptl_absorpt_correction_T_min 0.86
_exptl_absorpt_correction_type multi-scan
_exptl_absorpt_process_details 'SADABS-2016/2 (Krause et al., 2015) was used for absorption correction.'
_exptl_crystal_colour green
_exptl_crystal_colour_primary green
_exptl_crystal_density_diffrn 1.697
_exptl_crystal_density_method 'not measured'
_exptl_crystal_description block
_exptl_crystal_F_000 890
_exptl_crystal_size_max 0.24
_exptl_crystal_size_mid 0.22
_exptl_crystal_size_min 0.2
_refine_diff_density_max 1.690
_refine_diff_density_min -1.151
_refine_diff_density_rms 0.139
_refine_ls_extinction_method none
_refine_ls_goodness_of_fit_ref 1.083
_refine_ls_hydrogen_treatment constr
_refine_ls_matrix_type full
_refine_ls_number_parameters 460
_refine_ls_number_reflns 6335
_refine_ls_number_restraints 3
_refine_ls_restrained_S_all 1.083
_refine_ls_R_factor_all 0.0791
_refine_ls_R_factor_gt 0.0557
_refine_ls_shift/su_max 0.001
_refine_ls_shift/su_mean 0.000
_refine_ls_structure_factor_coef Fsqd
_refine_ls_weighting_details 'w=1/[\s^2^(Fo^2^)+(0.0350P)^2^+17.5531P] where P=(Fo^2^+2Fc^2^)/3'
_refine_ls_weighting_scheme calc
_refine_ls_wR_factor_gt 0.1185
_refine_ls_wR_factor_ref 0.1312
_reflns_Friedel_coverage 0.000
_reflns_number_gt 5010
_reflns_number_total 6335
_reflns_threshold_expression 'I > 2\s(I)'
_cod_data_source_file c9tc04556b2.cif
_cod_data_source_block 1_sq
_cod_database_code 7238009
_shelx_shelxl_version_number 2017/1
_shelx_space_group_comment
;
The symmetry employed for this shelxl refinement is uniquely defined
by the following loop, which should always be used as a source of
symmetry information in preference to the above space-group names.
They are only intended as comments.
;
_shelx_estimated_absorpt_t_max 0.513
_shelx_estimated_absorpt_t_min 0.459
_olex2_refinement_description
;
1. Fixed Uiso
 At 1.2 times of:
  All C(H) groups, All C(H,H) groups
2. Rigid bond restraints
 C17, C21
 with sigma for 1-2 distances of 0.02 and sigma for 1-3 distances of 0.01
 C27, C29
 with sigma for 1-2 distances of 0.02 and sigma for 1-3 distances of 0.01
 C19, C21
 with sigma for 1-2 distances of 0.02 and sigma for 1-3 distances of 0.01
3.a Secondary CH2 refined with riding coordinates:
 C16(H16A,H16B), C20(H20A,H20B)
3.b Aromatic/amide H refined with riding coordinates:
 C6(H6), C7(H7), C8(H8), C11(H11), C12(H12), C14(H14), C15(H15), C21(H21),
 C22(H22), C23(H23), C24(H24), C25(H25), C27(H27), C28(H28), C29(H29), C30(H30),
  C31(H31), C32(H32)
;
_olex2_submission_special_instructions 'No special instructions were received'

loop_
_space_group_symop_operation_xyz
'x, y, z'
'-x, -y, -z'

loop_
_atom_site_label
_atom_site_type_symbol
_atom_site_fract_x
_atom_site_fract_y
_atom_site_fract_z
_atom_site_U_iso_or_equiv
_atom_site_adp_type
_atom_site_occupancy
_atom_site_site_symmetry_order
_atom_site_calc_flag
_atom_site_refinement_flags_posn
_atom_site_refinement_flags_adp
Ir1 Ir 0.25610(5) 0.58935(3) 0.25507(2) 0.04672(15) Uani 1 1 d . .
P1 P 0.4178(5) 0.2156(3) 0.0978(2) 0.0871(12) Uani 1 1 d . .
N1 N 0.2009(9) 0.6075(5) 0.1279(4) 0.0422(18) Uani 1 1 d . .
N2 N 0.0398(9) 0.7023(7) 0.2387(5) 0.054(2) Uani 1 1 d . .
N3 N 0.1830(9) 0.4449(7) 0.3099(5) 0.056(2) Uani 1 1 d . .
N4 N 0.3449(11) 0.7217(7) 0.2119(5) 0.061(2) Uani 1 1 d . .
C1 C 0.4609(9) 0.4878(7) 0.2550(5) 0.0360(19) Uani 1 1 d . .
C2 C 0.2901(10) 0.5815(7) 0.3753(6) 0.039(2) Uani 1 1 d . .
F1 F 0.8627(9) 0.4661(10) 0.1874(6) 0.139(4) Uani 1 1 d . .
N5 N -0.1045(10) 0.8370(7) 0.1387(6) 0.068(3) Uani 1 1 d . .
F2 F 0.2590(11) 0.4383(9) 0.6124(5) 0.134(4) Uani 1 1 d . .
C3 C 0.0008(11) 0.7420(8) 0.1560(6) 0.054(3) Uani 1 1 d . .
C4 C 0.4604(13) 0.3767(8) 0.2878(6) 0.057(3) Uani 1 1 d . .
C5 C 0.0708(11) 0.6813(7) 0.0983(6) 0.050(2) Uani 1 1 d . .
F3 F 0.5811(13) 0.1901(6) 0.3298(7) 0.151(4) Uani 1 1 d . .
C6 C 0.2734(12) 0.5441(8) 0.0830(6) 0.053(3) Uani 1 1 d . .
H6 H 0.362169 0.493809 0.103065 0.064 Uiso 1 1 calc R .
N6 N 0.3055(13) 0.3526(8) 0.3182(7) 0.079(3) Uani 1 1 d . .
F4 F 0.4323(12) 0.1246(8) 0.1930(6) 0.139(4) Uani 1 1 d . .
C7 C 0.2574(11) 0.5028(9) 0.4560(7) 0.058(3) Uani 1 1 d . .
H7 H 0.217240 0.444269 0.459471 0.069 Uiso 1 1 calc R .
C8 C 0.5994(12) 0.5214(10) 0.2192(6) 0.065(3) Uani 1 1 d . .
H8 H 0.604989 0.595511 0.194327 0.078 Uiso 1 1 calc R .
C9 C 0.3513(13) 0.6673(9) 0.3741(8) 0.064(3) Uani 1 1 d . .
N7 N 0.3758(13) 0.7467(9) 0.2830(7) 0.082(3) Uani 1 1 d . .
C10 C -0.1324(13) 0.8598(9) 0.2157(8) 0.071(3) Uani 1 1 d . .
F5 F 0.4018(16) 0.3029(8) 0.0023(6) 0.183(6) Uani 1 1 d . .
C11 C 0.2206(14) 0.5508(9) 0.0071(7) 0.066(3) Uani 1 1 d . .
H11 H 0.273782 0.506107 -0.023647 0.080 Uiso 1 1 calc R .
C12 C 0.0887(14) 0.6242(9) -0.0222(7) 0.072(3) Uani 1 1 d . .
H12 H 0.050523 0.629092 -0.072437 0.086 Uiso 1 1 calc R .
C13 C 0.2858(14) 0.5119(12) 0.5342(7) 0.075(4) Uani 1 1 d . .
F6 F 0.4304(13) 0.7617(10) 0.4442(8) 0.167(5) Uani 1 1 d . .
C14 C 0.0651(15) 0.4005(11) 0.3352(9) 0.081(4) Uani 1 1 d . .
H14 H -0.032824 0.443133 0.328278 0.097 Uiso 1 1 calc R .
C15 C 0.0142(14) 0.6900(9) 0.0236(7) 0.073(4) Uani 1 1 d . .
H15 H -0.074603 0.740629 0.004116 0.088 Uiso 1 1 calc R .
C16 C -0.1609(16) 0.9137(10) 0.0520(8) 0.084(4) Uani 1 1 d . .
H16A H -0.242074 0.971336 0.061239 0.101 Uiso 1 1 calc R .
H16B H -0.203243 0.873994 0.027356 0.101 Uiso 1 1 calc R .
C17 C 0.5884(18) 0.2992(11) 0.2921(9) 0.089(4) Uani 1 1 d . U
C18 C -0.0430(13) 0.7756(9) 0.2775(7) 0.069(3) Uani 1 1 d . .
F7 F 0.5636(17) 0.1511(11) 0.0675(7) 0.231(9) Uani 1 1 d . .
C19 C 0.7340(14) 0.4366(16) 0.2225(8) 0.088(4) Uani 1 1 d . U
C20 C -0.0356(17) 0.9655(9) -0.0138(8) 0.086(4) Uani 1 1 d . .
H20A H 0.043870 0.907299 -0.023560 0.103 Uiso 1 1 calc R .
H20B H -0.077766 1.011014 -0.069955 0.103 Uiso 1 1 calc R .
C21 C 0.7214(18) 0.3205(16) 0.2618(10) 0.106(5) Uani 1 1 d . U
H21 H 0.806789 0.264716 0.264654 0.127 Uiso 1 1 calc R .
C22 C 0.3444(16) 0.5990(15) 0.5296(10) 0.090(5) Uani 1 1 d . .
H22 H 0.362175 0.605035 0.580877 0.109 Uiso 1 1 calc R .
C23 C 0.3752(16) 0.8070(10) 0.1446(9) 0.088(4) Uani 1 1 d . .
H23 H 0.354552 0.817795 0.088240 0.106 Uiso 1 1 calc R .
C24 C -0.2321(17) 0.9457(11) 0.2367(10) 0.107(5) Uani 1 1 d . .
H24 H -0.293072 1.002476 0.195497 0.128 Uiso 1 1 calc R .
C25 C -0.0499(16) 0.7695(12) 0.3643(8) 0.098(5) Uani 1 1 d . .
H25 H 0.008921 0.711736 0.406032 0.118 Uiso 1 1 calc R .
F8 F 0.2600(14) 0.2781(9) 0.1284(8) 0.185(6) Uani 1 1 d . .
F9 F 0.4862(19) 0.2866(11) 0.1221(10) 0.207(6) Uani 1 1 d . .
C26 C 0.3752(15) 0.6748(14) 0.4492(12) 0.092(5) Uani 1 1 d . .
C27 C 0.0876(18) 0.2926(12) 0.3712(11) 0.110(6) Uani 1 1 d . U
H27 H 0.015767 0.248994 0.401793 0.132 Uiso 1 1 calc R .
C28 C 0.434(2) 0.8770(12) 0.1559(11) 0.120(6) Uani 1 1 d . .
H28 H 0.472429 0.936458 0.112911 0.144 Uiso 1 1 calc R .
C29 C 0.238(2) 0.2598(11) 0.3537(11) 0.105(5) Uani 1 1 d . U
H29 H 0.288638 0.187715 0.363474 0.126 Uiso 1 1 calc R .
C30 C -0.235(2) 0.9414(14) 0.3209(11) 0.142(8) Uani 1 1 d . .
H30 H -0.295649 0.998404 0.336761 0.170 Uiso 1 1 calc R .
C31 C 0.427(2) 0.8435(12) 0.2460(13) 0.118(6) Uani 1 1 d . .
H31 H 0.453226 0.880006 0.276859 0.141 Uiso 1 1 calc R .
C32 C -0.147(2) 0.8520(15) 0.3849(11) 0.137(8) Uani 1 1 d . .
H32 H -0.155741 0.850176 0.442456 0.164 Uiso 1 1 calc R .
F10 F 0.319(2) 0.1489(11) 0.0821(12) 0.262(10) Uani 1 1 d . .

loop_
_atom_site_aniso_label
_atom_site_aniso_U_11
_atom_site_aniso_U_22
_atom_site_aniso_U_33
_atom_site_aniso_U_23
_atom_site_aniso_U_13
_atom_site_aniso_U_12
Ir1 0.0552(2) 0.0418(2) 0.0411(2) -0.01964(15) -0.02054(16) 0.01245(15)
P1 0.124(3) 0.0583(19) 0.083(2) -0.0334(17) -0.051(2) 0.0167(19)
N1 0.056(5) 0.033(4) 0.036(4) -0.017(3) -0.016(3) 0.009(3)
N2 0.052(5) 0.060(5) 0.048(5) -0.032(4) -0.019(4) 0.024(4)
N3 0.041(5) 0.063(5) 0.053(5) -0.010(4) -0.014(4) -0.001(4)
N4 0.088(7) 0.052(5) 0.050(5) -0.022(4) -0.025(5) -0.004(5)
C1 0.039(5) 0.040(5) 0.029(4) -0.014(4) -0.005(4) -0.004(4)
C2 0.039(5) 0.037(5) 0.042(5) -0.022(4) -0.001(4) 0.000(4)
F1 0.065(5) 0.260(13) 0.107(7) -0.095(8) -0.006(5) -0.013(6)
N5 0.075(6) 0.061(5) 0.059(5) -0.031(4) -0.034(5) 0.034(5)
F2 0.132(8) 0.176(9) 0.050(5) -0.022(5) 0.008(4) -0.001(7)
C3 0.054(6) 0.058(6) 0.046(5) -0.023(5) -0.025(5) 0.017(5)
C4 0.071(7) 0.056(6) 0.042(5) -0.022(5) -0.017(5) 0.007(5)
C5 0.062(6) 0.042(5) 0.046(5) -0.022(4) -0.019(5) 0.010(4)
F3 0.219(11) 0.057(5) 0.158(9) -0.046(5) -0.088(8) 0.062(6)
C6 0.071(7) 0.044(5) 0.045(5) -0.025(4) -0.015(5) 0.008(5)
N6 0.095(8) 0.064(6) 0.069(6) -0.021(5) -0.024(6) 0.004(6)
F4 0.168(9) 0.113(7) 0.100(6) -0.014(5) -0.055(6) 0.025(6)
C7 0.042(5) 0.064(7) 0.058(6) -0.022(5) 0.002(5) 0.000(5)
C8 0.062(7) 0.092(8) 0.037(5) -0.025(6) -0.004(5) -0.009(6)
C9 0.065(7) 0.063(7) 0.067(7) -0.036(6) -0.004(6) 0.001(6)
N7 0.096(8) 0.069(7) 0.088(8) -0.030(6) -0.008(6) -0.025(6)
C10 0.072(7) 0.066(7) 0.072(7) -0.043(6) -0.028(6) 0.033(6)
F5 0.274(14) 0.111(7) 0.084(6) -0.015(5) -0.042(7) 0.081(8)
C11 0.093(9) 0.060(7) 0.052(6) -0.036(5) -0.022(6) 0.010(6)
C12 0.098(9) 0.075(8) 0.052(6) -0.038(6) -0.035(6) 0.009(7)
C13 0.062(7) 0.091(9) 0.038(6) -0.009(6) 0.004(5) 0.014(7)
F6 0.172(10) 0.212(12) 0.215(12) -0.163(11) -0.006(8) -0.076(9)
C14 0.070(8) 0.080(9) 0.089(9) -0.022(7) -0.027(7) -0.009(7)
C15 0.086(8) 0.072(7) 0.064(7) -0.038(6) -0.043(6) 0.029(6)
C16 0.100(10) 0.063(7) 0.075(8) -0.028(7) -0.050(8) 0.041(7)
C17 0.111(10) 0.070(8) 0.079(9) -0.047(7) -0.045(8) 0.054(8)
C18 0.068(7) 0.073(7) 0.066(7) -0.046(6) -0.024(6) 0.032(6)
F7 0.259(15) 0.191(12) 0.108(8) -0.036(8) -0.019(9) 0.154(11)
C19 0.052(7) 0.173(14) 0.049(7) -0.060(9) 0.001(6) -0.014(9)
C20 0.122(12) 0.058(7) 0.064(8) -0.019(6) -0.051(8) 0.033(7)
C21 0.078(9) 0.165(14) 0.075(10) -0.074(10) -0.029(8) 0.039(10)
C22 0.076(9) 0.134(14) 0.071(9) -0.066(10) -0.012(7) 0.014(9)
C23 0.109(11) 0.053(7) 0.083(9) 0.002(7) -0.006(8) -0.032(7)
C24 0.118(11) 0.085(9) 0.114(11) -0.065(9) -0.055(9) 0.065(8)
C25 0.106(10) 0.115(11) 0.067(8) -0.061(8) -0.039(7) 0.054(8)
F8 0.160(11) 0.126(9) 0.179(11) -0.013(8) 0.000(8) 0.040(8)
F9 0.295(18) 0.175(12) 0.223(14) -0.098(11) -0.080(13) -0.088(12)
C26 0.073(9) 0.125(13) 0.118(13) -0.092(11) -0.012(8) -0.009(8)
C27 0.087(10) 0.074(10) 0.133(14) 0.009(9) -0.001(10) -0.042(8)
C28 0.21(2) 0.069(10) 0.082(11) -0.016(8) -0.001(12) -0.068(12)
C29 0.129(12) 0.048(8) 0.127(13) -0.019(8) -0.032(11) -0.009(8)
C30 0.155(15) 0.142(15) 0.125(13) -0.101(12) -0.064(12) 0.097(12)
C31 0.151(16) 0.071(10) 0.143(16) -0.044(10) 0.000(13) -0.047(10)
C32 0.146(15) 0.155(15) 0.115(13) -0.103(12) -0.054(11) 0.079(12)
F10 0.37(2) 0.138(11) 0.33(2) -0.059(12) -0.254(19) -0.031(13)

loop_
_atom_type_symbol
_atom_type_description
_atom_type_scat_dispersion_real
_atom_type_scat_dispersion_imag
_atom_type_scat_source
C C 0.0033 0.0016 'International Tables Vol C Tables 4.2.6.8 and 6.1.1.4'
H H 0.0000 0.0000 'International Tables Vol C Tables 4.2.6.8 and 6.1.1.4'
F F 0.0171 0.0103 'International Tables Vol C Tables 4.2.6.8 and 6.1.1.4'
Ir Ir -1.4442 7.9887 'International Tables Vol C Tables 4.2.6.8 and 6.1.1.4'
N N 0.0061 0.0033 'International Tables Vol C Tables 4.2.6.8 and 6.1.1.4'
P P 0.1023 0.0942 'International Tables Vol C Tables 4.2.6.8 and 6.1.1.4'

loop_
_geom_angle_atom_site_label_1
_geom_angle_atom_site_label_2
_geom_angle_atom_site_label_3
_geom_angle
_geom_angle_site_symmetry_1
N2 Ir1 N1 76.5(3) .
N3 Ir1 N1 89.1(3) .
N3 Ir1 N2 99.8(3) .
N4 Ir1 N1 96.3(3) .
N4 Ir1 N2 85.2(4) .
N4 Ir1 N3 173.3(3) .
N4 Ir1 C1 93.6(4) .
N4 Ir1 C2 83.2(3) .
C1 Ir1 N1 97.2(3) .
C1 Ir1 N2 173.3(3) .
C1 Ir1 N3 81.9(3) .
C1 Ir1 C2 87.9(3) .
C2 Ir1 N1 174.9(3) .
C2 Ir1 N2 98.4(3) .
C2 Ir1 N3 91.7(3) .
F4 P1 F8 91.9(6) .
F5 P1 F4 177.9(7) .
F5 P1 F8 88.6(6) .
F7 P1 F4 87.8(6) .
F7 P1 F5 91.6(6) .
F7 P1 F8 176.4(10) .
F7 P1 F10 92.1(10) .
F9 P1 F4 90.9(7) .
F9 P1 F5 91.2(8) .
F9 P1 F7 98.3(10) .
F9 P1 F8 85.3(9) .
F9 P1 F10 169.2(11) .
F10 P1 F4 87.0(7) .
F10 P1 F5 91.1(8) .
F10 P1 F8 84.3(10) .
C5 N1 Ir1 115.8(5) .
C6 N1 Ir1 124.7(6) .
C6 N1 C5 119.0(7) .
C3 N2 Ir1 112.6(6) .
C3 N2 C18 106.5(8) .
C18 N2 Ir1 135.8(6) .
N6 N3 Ir1 112.3(7) .
C14 N3 Ir1 144.8(8) .
C14 N3 N6 102.6(10) .
N7 N4 Ir1 112.4(7) .
C23 N4 Ir1 146.5(9) .
C23 N4 N7 100.5(10) .
C4 C1 Ir1 116.5(7) .
C4 C1 C8 118.1(9) .
C8 C1 Ir1 125.2(7) .
C7 C2 Ir1 126.7(7) .
C7 C2 C9 118.0(9) .
C9 C2 Ir1 115.3(7) .
C3 N5 C10 106.4(8) .
C3 N5 C16 128.0(9) .
C10 N5 C16 124.8(8) .
N2 C3 N5 111.7(8) .
N2 C3 C5 119.0(8) .
N5 C3 C5 129.3(8) .
C1 C4 N6 112.8(9) .
C17 C4 C1 123.2(13) .
C17 C4 N6 124.0(12) .
N1 C5 C3 112.9(7) .
N1 C5 C15 120.8(8) .
C15 C5 C3 126.2(9) .
N1 C6 H6 119.1 .
N1 C6 C11 121.9(9) .
C11 C6 H6 119.1 .
N3 N6 C4 116.5(9) .
C29 N6 N3 105.9(11) .
C29 N6 C4 137.6(11) .
C2 C7 H7 120.5 .
C2 C7 C13 118.9(11) .
C13 C7 H7 120.5 .
C1 C8 H8 121.3 .
C1 C8 C19 117.3(12) .
C19 C8 H8 121.3 .
C2 C9 N7 111.4(9) .
C26 C9 C2 121.9(12) .
C26 C9 N7 126.7(12) .
N4 N7 C9 117.5(9) .
C31 N7 N4 107.6(12) .
C31 N7 C9 134.9(13) .
N5 C10 C24 131.5(10) .
C18 C10 N5 107.1(8) .
C18 C10 C24 121.4(10) .
C6 C11 H11 120.4 .
C12 C11 C6 119.1(9) .
C12 C11 H11 120.4 .
C11 C12 H12 120.4 .
C15 C12 C11 119.2(9) .
C15 C12 H12 120.4 .
F2 C13 C7 121.4(14) .
F2 C13 C22 117.8(13) .
C22 C13 C7 120.8(11) .
N3 C14 H14 121.2 .
N3 C14 C27 117.7(13) .
C27 C14 H14 121.2 .
C5 C15 H15 120.0 .
C12 C15 C5 120.0(9) .
C12 C15 H15 120.0 .
N5 C16 H16A 109.1 .
N5 C16 H16B 109.1 .
N5 C16 C20 112.4(10) .
H16A C16 H16B 107.9 .
C20 C16 H16A 109.1 .
C20 C16 H16B 109.1 .
C4 C17 F3 120.4(16) .
C21 C17 C4 123.8(16) .
C21 C17 F3 115.8(13) .
N2 C18 C25 129.5(10) .
C10 C18 N2 108.3(9) .
C10 C18 C25 122.1(9) .
F1 C19 C8 118.2(16) .
F1 C19 C21 121.7(15) .
C8 C19 C21 120.1(13) .
C16 C20 H20A 108.5 .
C16 C20 H20B 108.5 .
C20 C20 C16 115.1(15) 2_575
C20 C20 H20A 108.5 2_575
C20 C20 H20B 108.5 2_575
H20A C20 H20B 107.5 .
C17 C21 C19 117.3(14) .
C17 C21 H21 121.3 .
C19 C21 H21 121.3 .
C13 C22 H22 120.7 .
C26 C22 C13 118.6(12) .
C26 C22 H22 120.7 .
N4 C23 H23 120.2 .
C28 C23 N4 119.6(15) .
C28 C23 H23 120.2 .
C10 C24 H24 121.8 .
C30 C24 C10 116.3(11) .
C30 C24 H24 121.8 .
C18 C25 H25 121.7 .
C32 C25 C18 116.6(12) .
C32 C25 H25 121.7 .
C9 C26 F6 119.3(16) .
C9 C26 C22 121.7(14) .
C22 C26 F6 118.9(14) .
C14 C27 H27 127.9 .
C14 C27 C29 104.2(13) .
C29 C27 H27 127.9 .
C23 C28 H28 128.2 .
C23 C28 C31 103.6(14) .
C31 C28 H28 128.2 .
N6 C29 H29 125.8 .
C27 C29 N6 108.4(12) .
C27 C29 H29 125.8 .
C24 C30 H30 119.1 .
C24 C30 C32 121.7(12) .
C32 C30 H30 119.1 .
N7 C31 H31 126.0 .
C28 C31 N7 108.1(14) .
C28 C31 H31 126.0 .
C25 C32 C30 121.8(13) .
C25 C32 H32 119.1 .
C30 C32 H32 119.1 .

loop_
_geom_bond_atom_site_label_1
_geom_bond_atom_site_label_2
_geom_bond_distance
_geom_bond_site_symmetry_2
Ir1 N1 2.154(6) .
Ir1 N2 2.151(7) .
Ir1 N3 2.026(9) .
Ir1 N4 1.965(9) .
Ir1 C1 2.016(8) .
Ir1 C2 2.024(8) .
P1 F4 1.566(9) .
P1 F5 1.552(9) .
P1 F7 1.514(10) .
P1 F8 1.580(11) .
P1 F9 1.474(11) .
P1 F10 1.541(13) .
N1 C5 1.364(11) .
N1 C6 1.330(11) .
N2 C3 1.333(11) .
N2 C18 1.384(11) .
N3 N6 1.428(12) .
N3 C14 1.282(14) .
N4 N7 1.436(12) .
N4 C23 1.290(14) .
C1 C4 1.380(13) .
C1 C8 1.394(14) .
C2 C7 1.370(13) .
C2 C9 1.402(14) .
F1 C19 1.291(15) .
N5 C3 1.356(11) .
N5 C10 1.390(13) .
N5 C16 1.484(12) .
F2 C13 1.303(13) .
C3 C5 1.458(12) .
C4 N6 1.479(15) .
C4 C17 1.347(15) .
C5 C15 1.375(13) .
F3 C17 1.367(17) .
C6 H6 0.9300 .
C6 C11 1.386(13) .
N6 C29 1.402(17) .
C7 H7 0.9300 .
C7 C13 1.421(16) .
C8 H8 0.9300 .
C8 C19 1.444(18) .
C9 N7 1.474(15) .
C9 C26 1.344(16) .
N7 C31 1.368(16) .
C10 C18 1.382(14) .
C10 C24 1.404(14) .
C11 H11 0.9300 .
C11 C12 1.374(14) .
C12 H12 0.9300 .
C12 C15 1.368(14) .
C13 C22 1.382(19) .
F6 C26 1.359(16) .
C14 H14 0.9300 .
C14 C27 1.314(18) .
C15 H15 0.9300 .
C16 H16A 0.9700 .
C16 H16B 0.9700 .
C16 C20 1.519(19) .
C17 C21 1.28(2) .
C18 C25 1.395(14) .
C19 C21 1.47(2) .
C20 C20 1.50(2) 2_575
C20 H20A 0.9700 .
C20 H20B 0.9700 .
C21 H21 0.9300 .
C22 H22 0.9300 .
C22 C26 1.35(2) .
C23 H23 0.9300 .
C23 C28 1.288(19) .
C24 H24 0.9300 .
C24 C30 1.365(18) .
C25 H25 0.9300 .
C25 C32 1.355(16) .
C27 H27 0.9300 .
C27 C29 1.34(2) .
C28 H28 0.9300 .
C28 C31 1.37(2) .
C29 H29 0.9300 .
C30 H30 0.9300 .
C30 C32 1.42(2) .
C31 H31 0.9300 .
C32 H32 0.9300 .
